data_2226555
loop_
_publ_author_name
'Mariam, Irfana'
'Rauf, Abdul'
'Sharif, Shahzad'
'Khan, Islam Ullah'
'Ng, Seik Weng'

_publ_section_title
;
 Hexaaquachromium(III) pyridine-2,4,6-tricarboxylate dihydrate
;
_journal_coeditor_code JH2167
_journal_issue 7
_journal_name_full 'Acta Crystallographica Section E'
_journal_page_first m843
_journal_paper_doi 10.1107/S1600536810023767
_journal_volume 66
_journal_year 2010
_chemical_formula_iupac '[Cr (H2 O)6] (C8 H2 N O6), 2H2 O'
_chemical_formula_moiety 'Cr H12 O6 3+, C8 H2 N O6 3-, 2(H2 O)'
_chemical_formula_sum 'C8 H18 Cr N O14'
_chemical_formula_weight 404.23
_chemical_name_systematic
;
Hexaaquachromium(III) pyridine-2,4,6-tricarboxylate dihydrate
;
_space_group_IT_number 14
_symmetry_cell_setting monoclinic
_symmetry_space_group_name_Hall '-P 2ybc'
_symmetry_space_group_name_H-M 'P 1 21/c 1'
_atom_sites_solution_hydrogens geom
_atom_sites_solution_primary direct
_atom_sites_solution_secondary difmap
_audit_creation_method SHELXL-97
_cell_angle_alpha 90.00
_cell_angle_beta 100.6490(10)
_cell_angle_gamma 90.00
_cell_formula_units_Z 4
_cell_length_a 7.8610(3)
_cell_length_b 16.9269(5)
_cell_length_c 11.6823(4)
_cell_measurement_reflns_used 2431
_cell_measurement_temperature 293(2)
_cell_measurement_theta_max 24.6
_cell_measurement_theta_min 2.6
_cell_volume 1527.70(9)
_computing_cell_refinement 'SAINT (Bruker, 2009)'
_computing_data_collection 'APEX2 (Bruker, 2009)'
_computing_data_reduction 'SAINT (Bruker, 2009)'
_computing_molecular_graphics 'X-SEED (Barbour, 2001)'
_computing_publication_material 'publCIF (Westrip, 2010)'
_computing_structure_refinement 'SHELXL97 (Sheldrick, 2008)'
_computing_structure_solution 'SHELXS97 (Sheldrick, 2008)'
_diffrn_ambient_temperature 293(2)
_diffrn_measured_fraction_theta_full 0.998
_diffrn_measured_fraction_theta_max 0.998
_diffrn_measurement_device_type 'Bruker Kappa APEXII diffractometer'
_diffrn_measurement_method '\f and \w scans'
_diffrn_radiation_monochromator graphite
_diffrn_radiation_source 'fine-focus sealed tube'
_diffrn_radiation_type MoK\a
_diffrn_radiation_wavelength 0.71073
_diffrn_reflns_av_R_equivalents 0.0603
_diffrn_reflns_av_sigmaI/netI 0.0609
_diffrn_reflns_limit_h_max 10
_diffrn_reflns_limit_h_min -10
_diffrn_reflns_limit_k_max 21
_diffrn_reflns_limit_k_min -21
_diffrn_reflns_limit_l_max 14
_diffrn_reflns_limit_l_min -15
_diffrn_reflns_number 14299
_diffrn_reflns_theta_full 27.50
_diffrn_reflns_theta_max 27.50
_diffrn_reflns_theta_min 2.14
_diffrn_standards_decay_% 0
_diffrn_standards_interval_count 0
_diffrn_standards_interval_time 0
_diffrn_standards_number 0
_exptl_absorpt_coefficient_mu 0.827
_exptl_absorpt_correction_T_max 0.9598
_exptl_absorpt_correction_T_min 0.9145
_exptl_absorpt_correction_type multi-scan
_exptl_absorpt_process_details '(SADABS; Sheldrick, 1996)'
_exptl_crystal_colour purple
_exptl_crystal_density_diffrn 1.758
_exptl_crystal_density_method 'not measured'
_exptl_crystal_description prism
_exptl_crystal_F_000 836
_exptl_crystal_size_max 0.11
_exptl_crystal_size_mid 0.07
_exptl_crystal_size_min 0.05
_refine_diff_density_max 0.636
_refine_diff_density_min -0.540
_refine_ls_extinction_method none
_refine_ls_goodness_of_fit_ref 0.981
_refine_ls_hydrogen_treatment constr
_refine_ls_matrix_type full
_refine_ls_number_parameters 235
_refine_ls_number_reflns 3507
_refine_ls_number_restraints 0
_refine_ls_restrained_S_all 0.981
_refine_ls_R_factor_all 0.0814
_refine_ls_R_factor_gt 0.0498
_refine_ls_shift/su_max 0.001
_refine_ls_shift/su_mean 0.001
_refine_ls_structure_factor_coef Fsqd
_refine_ls_weighting_details 'calc w=1/[\s^2^(Fo^2^)+(0.0867P)^2^+0.7924P] where P=(Fo^2^+2Fc^2^)/3'
_refine_ls_weighting_scheme calc
_refine_ls_wR_factor_gt 0.1322
_refine_ls_wR_factor_ref 0.1523
_reflns_number_gt 2486
_reflns_number_total 3507
_reflns_threshold_expression I>2\s(I)
_cod_data_source_file jh2167.cif
_cod_data_source_block I
_cod_original_sg_symbol_H-M 'P 21/c'
_cod_database_code 2226555
_cod_database_fobs_code 2226555

loop_
_symmetry_equiv_pos_as_xyz
'x, y, z'
'-x, y+1/2, -z+1/2'
'-x, -y, -z'
'x, -y-1/2, z-1/2'

loop_
_atom_site_type_symbol
_atom_site_label
_atom_site_fract_x
_atom_site_fract_y
_atom_site_fract_z
_atom_site_U_iso_or_equiv
_atom_site_adp_type
_atom_site_calc_flag
_atom_site_refinement_flags
_atom_site_occupancy
_atom_site_disorder_assembly
_atom_site_disorder_group
Cr Cr1 0.54053(7) 0.15648(3) 0.39171(4) 0.02536(19) Uani d . 1 . .
O O1 0.4502(3) 0.36658(14) 0.53968(19) 0.0282(6) Uani d . 1 . .
O O2 0.3235(4) 0.37338(16) 0.3540(2) 0.0408(7) Uani d . 1 . .
O O3 -0.0565(4) 0.6012(2) 0.2197(2) 0.0684(11) Uani d . 1 . .
O O4 -0.1258(3) 0.68517(15) 0.3489(2) 0.0386(7) Uani d . 1 . .
O O5 0.2467(3) 0.66964(13) 0.7612(2) 0.0307(6) Uani d . 1 . .
O O6 0.3712(4) 0.55364(15) 0.8057(2) 0.0395(7) Uani d . 1 . .
O O1w 0.5769(4) 0.22599(15) 0.5287(2) 0.0506(9) Uani d . 1 . .
H H11 0.5517 0.2740 0.5268 0.076 Uiso d R 1 . .
H H12 0.6408 0.2148 0.5921 0.076 Uiso d R 1 . .
O O2w 0.4111(3) 0.23657(14) 0.29037(19) 0.0293(6) Uani d . 1 . .
H H21 0.3912 0.2786 0.3235 0.044 Uiso d R 1 . .
H H22 0.3194 0.2204 0.2483 0.044 Uiso d R 1 . .
O O3w 0.5096(3) 0.08414(13) 0.26061(19) 0.0313(6) Uani d . 1 . .
H H31 0.4765 0.1051 0.1954 0.047 Uiso d R 1 . .
H H32 0.4470 0.0448 0.2675 0.047 Uiso d R 1 . .
O O4w 0.6735(4) 0.07453(15) 0.4853(2) 0.0419(7) Uani d . 1 . .
H H41 0.6514 0.0580 0.5487 0.063 Uiso d R 1 . .
H H42 0.7368 0.0418 0.4592 0.063 Uiso d R 1 . .
O O5w 0.7577(3) 0.19559(15) 0.3495(2) 0.0378(6) Uani d . 1 . .
H H51 0.7938 0.1565 0.3170 0.057 Uiso d R 1 . .
H H52 0.8217 0.2030 0.4145 0.057 Uiso d R 1 . .
O O6w 0.3271(4) 0.11722(18) 0.4342(2) 0.0448(7) Uani d . 1 . .
H H61 0.2418 0.1082 0.3810 0.067 Uiso d R 1 . .
H H62 0.2997 0.1085 0.4991 0.067 Uiso d R 1 . .
N N1 0.3130(3) 0.50687(15) 0.5851(2) 0.0211(6) Uani d . 1 . .
C C1 0.3554(4) 0.39985(19) 0.4552(3) 0.0236(7) Uani d . 1 . .
C C2 0.2751(4) 0.47842(18) 0.4768(3) 0.0216(7) Uani d . 1 . .
C C3 0.1641(4) 0.5174(2) 0.3883(3) 0.0245(7) Uani d . 1 . .
H H3 0.1417 0.4968 0.3132 0.029 Uiso calc R 1 . .
C C4 0.0871(4) 0.58741(19) 0.4134(3) 0.0234(7) Uani d . 1 . .
C C5 0.1272(4) 0.61709(19) 0.5264(3) 0.0232(7) Uani d . 1 . .
H H5 0.0778 0.6639 0.5462 0.028 Uiso calc R 1 . .
C C6 0.2426(4) 0.57513(18) 0.6089(3) 0.0215(7) Uani d . 1 . .
C C7 0.2909(4) 0.60201(19) 0.7341(3) 0.0250(7) Uani d . 1 . .
C C8 -0.0413(5) 0.6290(2) 0.3203(3) 0.0308(8) Uani d . 1 . .
O O7w 0.2400(7) 0.4369(3) 0.1235(4) 0.0362(12) Uani d P 0.50 A 1
H H71 0.1349 0.4321 0.1275 0.054 Uiso d PR 0.50 A 1
H H72 0.3062 0.4247 0.1859 0.054 Uiso d PR 0.50 A 1
O O8w -0.0236(8) 0.3188(3) 0.0680(5) 0.0536(16) Uani d P 0.50 B 1
H H81 -0.0888 0.3236 0.1171 0.080 Uiso d PR 0.50 B 1
H H82 0.0266 0.2751 0.0814 0.080 Uiso d PR 0.50 B 1
O O7w' 0.1532(10) 0.3598(4) 0.1183(6) 0.0642(19) Uani d P 0.50 C 2
H H73 0.2043 0.3716 0.1857 0.096 Uiso d PR 0.50 C 2
H H74 0.1374 0.3107 0.1159 0.096 Uiso d PR 0.50 C 2
O O8w' 0.0632(8) 0.5126(4) 0.0562(5) 0.0511(15) Uani d P 0.50 . 2
H H83 0.0262 0.5402 0.1062 0.077 Uiso d PR 0.50 . 2
H H84 0.0855 0.4667 0.0819 0.077 Uiso d PR 0.50 . 2

loop_
_atom_site_aniso_label
_atom_site_aniso_U_11
_atom_site_aniso_U_22
_atom_site_aniso_U_33
_atom_site_aniso_U_12
_atom_site_aniso_U_13
_atom_site_aniso_U_23
Cr1 0.0390(3) 0.0177(3) 0.0159(3) 0.0005(2) -0.0040(2) -0.0007(2)
O1 0.0399(14) 0.0225(12) 0.0204(12) 0.0080(10) 0.0004(10) -0.0002(9)
O2 0.0606(18) 0.0325(14) 0.0237(13) 0.0142(13) -0.0072(12) -0.0098(11)
O3 0.078(2) 0.105(3) 0.0187(14) 0.061(2) 0.0003(14) 0.0002(15)
O4 0.0399(15) 0.0322(14) 0.0374(15) 0.0130(12) -0.0090(12) -0.0016(12)
O5 0.0469(16) 0.0169(12) 0.0250(12) 0.0030(10) -0.0022(11) -0.0040(9)
O6 0.0665(19) 0.0258(13) 0.0215(12) 0.0134(12) -0.0041(12) -0.0021(10)
O1w 0.094(2) 0.0261(14) 0.0208(13) 0.0157(14) -0.0177(14) -0.0072(11)
O2w 0.0361(14) 0.0213(12) 0.0255(12) 0.0018(10) -0.0077(10) -0.0021(10)
O3w 0.0541(16) 0.0202(12) 0.0169(11) -0.0106(11) -0.0007(11) -0.0009(9)
O4w 0.074(2) 0.0245(14) 0.0222(12) 0.0123(13) -0.0027(13) 0.0049(10)
O5w 0.0334(14) 0.0268(14) 0.0489(16) -0.0008(11) -0.0039(12) -0.0021(12)
O6w 0.0473(17) 0.061(2) 0.0250(13) -0.0072(14) 0.0043(12) 0.0031(13)
N1 0.0249(14) 0.0167(13) 0.0201(13) -0.0004(10) 0.0002(11) 0.0011(10)
C1 0.0268(17) 0.0210(16) 0.0221(16) -0.0021(13) 0.0022(13) -0.0014(13)
C2 0.0234(16) 0.0192(16) 0.0207(15) -0.0014(13) 0.0005(13) 0.0025(12)
C3 0.0247(17) 0.0285(18) 0.0186(15) 0.0015(14) -0.0001(13) -0.0018(13)
C4 0.0233(16) 0.0245(17) 0.0212(16) -0.0009(13) 0.0013(13) 0.0063(13)
C5 0.0235(16) 0.0195(16) 0.0262(16) 0.0015(13) 0.0032(13) -0.0005(13)
C6 0.0232(16) 0.0190(16) 0.0210(16) -0.0056(12) 0.0009(13) 0.0001(12)
C7 0.0310(18) 0.0204(16) 0.0221(16) -0.0020(14) 0.0012(13) -0.0009(13)
C8 0.0286(18) 0.038(2) 0.0249(18) 0.0067(15) 0.0019(14) 0.0095(15)
O7w 0.038(3) 0.041(3) 0.027(3) -0.005(2) 0.001(2) 0.002(2)
O8w 0.052(4) 0.036(3) 0.063(4) 0.005(3) -0.016(3) 0.002(3)
O7w' 0.095(6) 0.051(4) 0.046(4) 0.003(4) 0.012(4) 0.008(3)
O8w' 0.059(4) 0.048(4) 0.050(3) 0.004(3) 0.019(3) -0.006(3)

loop_
_atom_type_symbol
_atom_type_description
_atom_type_scat_dispersion_real
_atom_type_scat_dispersion_imag
_atom_type_scat_source
C C 0.0033 0.0016 'International Tables Vol C Tables 4.2.6.8 and 6.1.1.4'
H H 0.0000 0.0000 'International Tables Vol C Tables 4.2.6.8 and 6.1.1.4'
N N 0.0061 0.0033 'International Tables Vol C Tables 4.2.6.8 and 6.1.1.4'
O O 0.0106 0.0060 'International Tables Vol C Tables 4.2.6.8 and 6.1.1.4'
Cr Cr 0.3209 0.6236 'International Tables Vol C Tables 4.2.6.8 and 6.1.1.4'

loop_
_geom_angle_atom_site_label_1
_geom_angle_atom_site_label_2
_geom_angle_atom_site_label_3
_geom_angle_site_symmetry_1
_geom_angle_site_symmetry_3
_geom_angle
_geom_angle_publ_flag
O3w Cr1 O4w . . 88.26(11) ?
O3w Cr1 O6w . . 89.85(11) ?
O4w Cr1 O6w . . 90.70(13) ?
O3w Cr1 O2w . . 89.10(10) ?
O4w Cr1 O2w . . 176.95(11) ?
O6w Cr1 O2w . . 90.82(11) ?
O3w Cr1 O1w . . 177.52(10) ?
O4w Cr1 O1w . . 89.26(11) ?
O6w Cr1 O1w . . 89.96(13) ?
O2w Cr1 O1w . . 93.38(10) ?
O3w Cr1 O5w . . 90.16(11) ?
O4w Cr1 O5w . . 88.84(12) ?
O6w Cr1 O5w . . 179.54(12) ?
O2w Cr1 O5w . . 89.63(10) ?
O1w Cr1 O5w . . 90.00(13) ?
Cr1 O1w H11 . . 124.3 ?
Cr1 O1w H12 . . 124.0 ?
H11 O1w H12 . . 110.1 ?
Cr1 O2w H21 . . 115.4 ?
Cr1 O2w H22 . . 115.0 ?
H21 O2w H22 . . 109.5 ?
Cr1 O3w H31 . . 115.0 ?
Cr1 O3w H32 . . 114.5 ?
H31 O3w H32 . . 109.5 ?
Cr1 O4w H41 . . 123.8 ?
Cr1 O4w H42 . . 124.0 ?
H41 O4w H42 . . 109.5 ?
Cr1 O5w H51 . . 103.2 ?
Cr1 O5w H52 . . 103.1 ?
H51 O5w H52 . . 109.4 ?
Cr1 O6w H61 . . 118.7 ?
Cr1 O6w H62 . . 131.7 ?
H61 O6w H62 . . 109.5 ?
C6 N1 C2 . . 118.8(3) ?
O2 C1 O1 . . 124.8(3) ?
O2 C1 C2 . . 117.2(3) ?
O1 C1 C2 . . 118.0(3) ?
N1 C2 C3 . . 122.2(3) ?
N1 C2 C1 . . 116.6(3) ?
C3 C2 C1 . . 121.2(3) ?
C4 C3 C2 . . 119.2(3) ?
C4 C3 H3 . . 120.4 ?
C2 C3 H3 . . 120.4 ?
C3 C4 C5 . . 118.6(3) ?
C3 C4 C8 . . 120.3(3) ?
C5 C4 C8 . . 121.1(3) ?
C6 C5 C4 . . 118.5(3) ?
C6 C5 H5 . . 120.8 ?
C4 C5 H5 . . 120.8 ?
N1 C6 C5 . . 122.8(3) ?
N1 C6 C7 . . 115.0(3) ?
C5 C6 C7 . . 122.1(3) ?
O5 C7 O6 . . 123.8(3) ?
O5 C7 C6 . . 119.1(3) ?
O6 C7 C6 . . 117.0(3) ?
O4 C8 O3 . . 125.3(3) ?
O4 C8 C4 . . 118.8(3) ?
O3 C8 C4 . . 115.8(3) ?
H71 O7w H72 . . 112.7 ?
H81 O8w H82 . . 106.5 ?
H73 O7w' H74 . . 108.0 ?
H83 O8w' H84 . . 110.0 ?

loop_
_geom_bond_atom_site_label_1
_geom_bond_atom_site_label_2
_geom_bond_site_symmetry_2
_geom_bond_distance
_geom_bond_publ_flag
Cr1 O1w . 1.964(2) yes
Cr1 O2w . 1.957(2) yes
Cr1 O3w . 1.941(2) yes
Cr1 O4w . 1.947(2) yes
Cr1 O5w . 1.977(3) yes
Cr1 O6w . 1.952(3) yes
O1 C1 . 1.255(4) ?
O2 C1 . 1.246(4) ?
O3 C8 . 1.251(5) ?
O4 C8 . 1.240(4) ?
O5 C7 . 1.254(4) ?
O6 C7 . 1.254(4) ?
O1w H11 . 0.8363 ?
O1w H12 . 0.8369 ?
O2w H21 . 0.8381 ?
O2w H22 . 0.8398 ?
O3w H31 . 0.8370 ?
O3w H32 . 0.8395 ?
O4w H41 . 0.8393 ?
O4w H42 . 0.8390 ?
O5w H51 . 0.8387 ?
O5w H52 . 0.8387 ?
O6w H61 . 0.8391 ?
O6w H62 . 0.8385 ?
N1 C6 . 1.332(4) ?
N1 C2 . 1.335(4) ?
C1 C2 . 1.513(5) ?
C2 C3 . 1.390(4) ?
C3 C4 . 1.386(5) ?
C3 H3 . 0.9300 ?
C4 C5 . 1.392(4) ?
C4 C8 . 1.514(4) ?
C5 C6 . 1.391(4) ?
C5 H5 . 0.9300 ?
C6 C7 . 1.512(4) ?
O7w H71 . 0.8401 ?
O7w H72 . 0.8400 ?
O8w H81 . 0.8400 ?
O8w H82 . 0.8400 ?
O7w' H73 . 0.8400 ?
O7w' H74 . 0.8399 ?
O8w' H83 . 0.8400 ?
O8w' H84 . 0.8400 ?

loop_
_geom_hbond_atom_site_label_D
_geom_hbond_atom_site_label_H
_geom_hbond_atom_site_label_A
_geom_hbond_site_symmetry_A
_geom_hbond_distance_DH
_geom_hbond_distance_HA
_geom_hbond_distance_DA
_geom_hbond_angle_DHA
_geom_hbond_publ_flag
O1w H11 O1 . 0.84 1.78 2.592(3) 164 y
O1w H12 O5 2_646 0.84 1.93 2.757(3) 167 y
O2w H21 O2 . 0.84 1.75 2.565(3) 164 y
O2w H22 O4 2_545 0.84 1.82 2.662(3) 177 y
O3w H31 O1 4_565 0.84 1.86 2.670(3) 164 y
O3w H32 O6 4_565 0.84 1.85 2.667(3) 163 y
O4w H41 O6 2_646 0.84 1.74 2.555(4) 162 y
O4w H42 O7w 2_645 0.84 2.05 2.798(6) 149 y
O4w H42 O8w' 2_645 0.84 1.69 2.448(7) 149 y
O5w H51 O3 2_645 0.84 2.38 3.070(5) 140 y
O5w H52 O8w 4_666 0.84 2.01 2.812(6) 161 y
O6w H61 O3 2_545 0.84 1.70 2.533(4) 172 y
O6w H62 O7w 4_566 0.84 1.78 2.600(6) 165 y
O6w H62 O7w' 4_566 0.84 2.04 2.780(7) 148 y
O7w H72 O2 . 0.84 2.13 2.860(6) 146 y
O7w H71 O8w . 0.84 2.32 2.865(8) 123 y
O8w H82 O4 2_545 0.84 1.83 2.649(6) 164 y
O8w H81 O5 3_566 0.84 2.06 2.896(8) 178 y
O7w' H73 O2 . 0.84 2.02 2.840(7) 167 y
O7w' H74 O4 2_545 0.84 2.17 2.993(7) 167 y
O8w' H83 O3 . 0.84 1.89 2.729(6) 179 y
O8w' H84 O7w' . 0.84 1.91 2.744(9) 171 y

loop_
_geom_torsion_atom_site_label_1
_geom_torsion_atom_site_label_2
_geom_torsion_atom_site_label_3
_geom_torsion_atom_site_label_4
_geom_torsion_site_symmetry_1
_geom_torsion_site_symmetry_2
_geom_torsion_site_symmetry_3
_geom_torsion_site_symmetry_4
_geom_torsion
_geom_torsion_publ_flag
C6 N1 C2 C3 . . . . -0.3(5) ?
C6 N1 C2 C1 . . . . -178.7(3) ?
O2 C1 C2 N1 . . . . -178.7(3) ?
O1 C1 C2 N1 . . . . 0.5(5) ?
O2 C1 C2 C3 . . . . 2.9(5) ?
O1 C1 C2 C3 . . . . -177.8(3) ?
N1 C2 C3 C4 . . . . -1.3(5) ?
C1 C2 C3 C4 . . . . 177.0(3) ?
C2 C3 C4 C5 . . . . 1.4(5) ?
C2 C3 C4 C8 . . . . -176.9(3) ?
C3 C4 C5 C6 . . . . 0.0(5) ?
C8 C4 C5 C6 . . . . 178.3(3) ?
C2 N1 C6 C5 . . . . 1.9(5) ?
C2 N1 C6 C7 . . . . 179.1(3) ?
C4 C5 C6 N1 . . . . -1.7(5) ?
C4 C5 C6 C7 . . . . -178.8(3) ?
N1 C6 C7 O5 . . . . 171.9(3) ?
C5 C6 C7 O5 . . . . -10.8(5) ?
N1 C6 C7 O6 . . . . -9.4(5) ?
C5 C6 C7 O6 . . . . 167.8(3) ?
C3 C4 C8 O4 . . . . 170.1(3) ?
C5 C4 C8 O4 . . . . -8.2(5) ?
C3 C4 C8 O3 . . . . -7.7(5) ?
C5 C4 C8 O3 . . . . 174.0(4) ?
